data_2100536
loop_
_publ_author_name
'Cuffini, Silvia'
'Glidewell, Christopher'
'Low, John N.'
'de Oliviera, Aline G.'
'de Souza, Marcus V. N.'
'Vasconcelos, Thatyana R. A.'
'Wardell, Solange M. S. V.'
'Wardell, James L.'

_publ_section_title
;
 Nine <i>N</i>-aryl-2-chloronicotinamides: supramolecular structures in
 one, two and three dimensions
;
_journal_coeditor_code BM5033
_journal_issue 4
_journal_name_full 'Acta Crystallographica Section B'
_journal_page_first 651
_journal_page_last 665
_journal_paper_doi 10.1107/S0108768106015497
_journal_volume 62
_journal_year 2006
_chemical_formula_moiety 'C12 H8 Br Cl N2 O'
_chemical_formula_sum 'C12 H8 Br Cl N2 O'
_chemical_formula_weight 311.56
_chemical_name_systematic
;
N-(4-bromophenyl)-2-chloronicotinamide
;
_space_group_IT_number 19
_symmetry_cell_setting orthorhombic
_symmetry_space_group_name_Hall 'P 2ac 2ab'
_symmetry_space_group_name_H-M 'P 21 21 21'
_atom_sites_solution_hydrogens geom
_atom_sites_solution_primary direct
_atom_sites_solution_secondary difmap
_cell_angle_alpha 90.00
_cell_angle_beta 90.00
_cell_angle_gamma 90.00
_cell_formula_units_Z 4
_cell_length_a 4.8810(2)
_cell_length_b 13.3448(2)
_cell_length_c 18.3974(3)
_cell_measurement_reflns_used 2736
_cell_measurement_temperature 120(2)
_cell_measurement_theta_max 27.51
_cell_measurement_theta_min 3.05
_cell_volume 1198.33(6)
_computing_cell_refinement 'DENZO (Otwinowski & Minor, 1997) & COLLECT'
_computing_data_collection 'COLLECT (Hooft, 1999)'
_computing_data_reduction 'DENZO & COLLECT'
_computing_molecular_graphics 'PLATON (Spek, 2003)'
_computing_publication_material 'SHELXL-97 and PRPKAPPA (Ferguson, 1999)'
_computing_structure_refinement 'OSCAIL and SHELXL-97 (Sheldrick, 1997)'
_computing_structure_solution 'OSCAIL (McArdle, 2003) and SHELXS-97 (Sheldrick, 1997)'
_diffrn_ambient_temperature 120(2)
_diffrn_detector_area_resol_mean 9.091
_diffrn_measured_fraction_theta_full 0.998
_diffrn_measured_fraction_theta_max 0.998
_diffrn_measurement_device_type 'Bruker-Nonius 95mm CCD camera on \k goniostat'
_diffrn_measurement_method '\f & \w scans'
_diffrn_radiation_monochromator graphite
_diffrn_radiation_source 'Bruker-Nonius FR591 rotating anode'
_diffrn_radiation_type 'Mo K\a'
_diffrn_radiation_wavelength 0.71073
_diffrn_reflns_av_R_equivalents 0.0471
_diffrn_reflns_av_sigmaI/netI 0.0224
_diffrn_reflns_limit_h_max 6
_diffrn_reflns_limit_h_min -6
_diffrn_reflns_limit_k_max 17
_diffrn_reflns_limit_k_min -17
_diffrn_reflns_limit_l_max 23
_diffrn_reflns_limit_l_min -23
_diffrn_reflns_number 36201
_diffrn_reflns_theta_full 27.51
_diffrn_reflns_theta_max 27.51
_diffrn_reflns_theta_min 3.05
_diffrn_standards_decay_% 0
_exptl_absorpt_coefficient_mu 3.636
_exptl_absorpt_correction_T_max 0.558
_exptl_absorpt_correction_T_min 0.558
_exptl_absorpt_correction_type multi-scan
_exptl_absorpt_process_details 'SADABS 2.10 (Sheldrick, 2003)'
_exptl_crystal_colour colourless
_exptl_crystal_density_diffrn 1.727
_exptl_crystal_density_method 'not measured'
_exptl_crystal_description block
_exptl_crystal_F_000 616
_exptl_crystal_size_max 0.16
_exptl_crystal_size_mid 0.16
_exptl_crystal_size_min 0.16
_refine_diff_density_max 0.432
_refine_diff_density_min -0.516
_refine_ls_abs_structure_details 'Flack (1983), 1098 Friedel pairs'
_refine_ls_abs_structure_Flack 0.031(7)
_refine_ls_extinction_method none
_refine_ls_goodness_of_fit_ref 1.071
_refine_ls_hydrogen_treatment constr
_refine_ls_matrix_type full
_refine_ls_number_parameters 154
_refine_ls_number_reflns 2736
_refine_ls_number_restraints 0
_refine_ls_restrained_S_all 1.071
_refine_ls_R_factor_all 0.0255
_refine_ls_R_factor_gt 0.0233
_refine_ls_shift/su_max 0.001
_refine_ls_shift/su_mean 0.000
_refine_ls_structure_factor_coef Fsqd
_refine_ls_weighting_details 'w=1/[\s^2^(Fo^2^)+(0.0339P)^2^+0.2964P] where P=(Fo^2^+2Fc^2^)/3'
_refine_ls_weighting_scheme calc
_refine_ls_wR_factor_gt 0.0585
_refine_ls_wR_factor_ref 0.0595
_reflns_number_gt 2597
_reflns_number_total 2736
_reflns_threshold_expression I>2\s(I)
_cod_data_source_file bm5033.cif
_cod_data_source_block V
_cod_depositor_comments
;
The following automatic conversions were performed:
'_exptl_absorpt_correction_type' value 'Multi-scan' changed to
'multi-scan' according to
'/home/saulius/struct/CIF-dictionaries/cif_core.dic' dictionary named
'cif_core.dic' version 2.4.1 from 2010-06-29.

Automatic conversion script
Id: cif_fix_enum 1527 2010-12-29 10:47:43Z saulius 

The following automatic conversions were performed:

'_exptl_absorpt_correction_type' value 'Multi-scan' changed to
'multi-scan' according to
/home/saulius/struct/CIF-dictionaries/cif_core.dic dictionary named
'cif_core.dic' version 2.4.1 from 2010-06-29.

Automatic conversion script
Id: cif_fix_values 1715 2011-07-08 13:25:40Z adriana 
;
_cod_database_code 2100536

loop_
_symmetry_equiv_pos_as_xyz
'x, y, z'
'-x+1/2, -y, z+1/2'
'x+1/2, -y+1/2, -z'
'-x, y+1/2, -z+1/2'

loop_
_atom_site_type_symbol
_atom_site_label
_atom_site_fract_x
_atom_site_fract_y
_atom_site_fract_z
_atom_site_U_iso_or_equiv
_atom_site_adp_type
_atom_site_calc_flag
_atom_site_refinement_flags
_atom_site_occupancy
N N11 0.2251(4) 0.44892(15) 0.25022(11) 0.0305(4) Uani d . 1
C C12 0.3184(4) 0.53761(16) 0.27104(11) 0.0233(4) Uani d . 1
Cl Cl1 0.20925(12) 0.63776(4) 0.21708(3) 0.03344(13) Uani d . 1
C C13 0.5004(4) 0.55387(15) 0.32813(11) 0.0212(4) Uani d . 1
C C14 0.6017(5) 0.46884(16) 0.36219(12) 0.0282(5) Uani d . 1
C C15 0.5092(5) 0.37504(17) 0.34193(13) 0.0350(5) Uani d . 1
C C16 0.3191(5) 0.36907(17) 0.28653(13) 0.0344(5) Uani d . 1
C C17 0.5980(4) 0.65411(16) 0.35532(10) 0.0218(4) Uani d . 1
O O1 0.8431(3) 0.66775(13) 0.36577(10) 0.0359(4) Uani d . 1
N N21 0.4029(3) 0.72119(12) 0.37036(9) 0.0212(3) Uani d . 1
C C21 0.4464(4) 0.81970(14) 0.39778(10) 0.0201(4) Uani d . 1
C C22 0.2741(4) 0.89596(16) 0.37318(12) 0.0261(4) Uani d . 1
C C23 0.3060(5) 0.99245(16) 0.39955(12) 0.0275(5) Uani d . 1
C C24 0.5085(4) 1.01185(14) 0.44999(11) 0.0242(4) Uani d . 1
Br Br24 0.55925(5) 1.144725(15) 0.484926(12) 0.03552(8) Uani d . 1
C C25 0.6793(4) 0.93690(16) 0.47524(11) 0.0256(4) Uani d . 1
C C26 0.6465(4) 0.83994(16) 0.44923(11) 0.0236(4) Uani d . 1
H H14 0.7351 0.4751 0.3995 0.037 Uiso calc R 1
H H15 0.5746 0.3163 0.3654 0.045 Uiso calc R 1
H H16 0.2512 0.3048 0.2735 0.045 Uiso calc R 1
H H21 0.2466 0.7057 0.3631 0.025 Uiso d R 1
H H22 0.1355 0.8817 0.3385 0.034 Uiso calc R 1
H H23 0.1895 1.0448 0.3831 0.036 Uiso calc R 1
H H25 0.8176 0.9516 0.5100 0.033 Uiso calc R 1
H H26 0.7609 0.7876 0.4666 0.031 Uiso calc R 1

loop_
_atom_site_aniso_label
_atom_site_aniso_U_11
_atom_site_aniso_U_22
_atom_site_aniso_U_33
_atom_site_aniso_U_12
_atom_site_aniso_U_13
_atom_site_aniso_U_23
N11 0.0325(10) 0.0286(10) 0.0305(10) -0.0047(8) 0.0013(8) -0.0098(8)
C12 0.0242(10) 0.0250(10) 0.0206(10) 0.0007(8) 0.0021(8) -0.0028(8)
Cl1 0.0459(3) 0.0307(3) 0.0237(2) 0.0034(3) -0.0106(2) -0.0017(2)
C13 0.0205(9) 0.0238(10) 0.0192(9) 0.0000(7) 0.0044(7) -0.0029(8)
C14 0.0332(11) 0.0288(11) 0.0225(10) 0.0030(9) 0.0007(9) -0.0021(8)
C15 0.0501(14) 0.0249(11) 0.0299(11) 0.0034(10) 0.0038(10) 0.0000(9)
C16 0.0425(12) 0.0213(11) 0.0393(13) -0.0059(10) 0.0090(10) -0.0085(10)
C17 0.0199(9) 0.0259(10) 0.0196(9) -0.0037(9) 0.0019(7) -0.0015(8)
O1 0.0187(7) 0.0393(10) 0.0497(10) -0.0021(7) -0.0010(7) -0.0161(8)
N21 0.0178(8) 0.0224(8) 0.0232(8) -0.0042(7) -0.0028(7) -0.0034(7)
C21 0.0204(9) 0.0206(9) 0.0192(9) -0.0027(8) 0.0016(8) -0.0006(7)
C22 0.0243(10) 0.0297(11) 0.0243(10) 0.0003(9) -0.0049(8) 0.0007(8)
C23 0.0286(11) 0.0245(10) 0.0293(12) 0.0040(9) -0.0009(9) 0.0017(9)
C24 0.0340(12) 0.0175(9) 0.0210(9) -0.0035(8) 0.0055(8) -0.0006(7)
Br24 0.05752(15) 0.01955(11) 0.02950(12) -0.00444(10) 0.00210(10) -0.00290(9)
C25 0.0284(10) 0.0255(10) 0.0228(10) -0.0042(8) -0.0060(8) -0.0025(8)
C26 0.0247(9) 0.0235(10) 0.0225(9) -0.0016(8) -0.0045(8) 0.0004(8)

loop_
_atom_type_symbol
_atom_type_description
_atom_type_scat_dispersion_real
_atom_type_scat_dispersion_imag
_atom_type_scat_source
C C 0.0033 0.0016 'International Tables Vol C Tables 4.2.6.8 and 6.1.1.4'
H H 0.0000 0.0000 'International Tables Vol C Tables 4.2.6.8 and 6.1.1.4'
Br Br -0.2901 2.4595 'International Tables Vol C Tables 4.2.6.8 and 6.1.1.4'
Cl Cl 0.1484 0.1585 'International Tables Vol C Tables 4.2.6.8 and 6.1.1.4'
N N 0.0061 0.0033 'International Tables Vol C Tables 4.2.6.8 and 6.1.1.4'
O O 0.0106 0.0060 'International Tables Vol C Tables 4.2.6.8 and 6.1.1.4'

loop_
_geom_angle_atom_site_label_1
_geom_angle_atom_site_label_2
_geom_angle_atom_site_label_3
_geom_angle
_geom_angle_publ_flag
C12 N11 C16 116.70(19) no
N11 C12 C13 125.2(2) no
N11 C12 Cl1 114.47(16) no
C13 C12 Cl1 120.23(17) no
C14 C13 C12 116.14(19) no
C14 C13 C17 117.63(17) no
C12 C13 C17 126.23(19) no
C15 C14 C13 120.2(2) no
C15 C14 H14 119.9 no
C13 C14 H14 119.9 no
C16 C15 C14 118.1(2) no
C16 C15 H15 120.9 no
C14 C15 H15 120.9 no
N11 C16 C15 123.5(2) no
N11 C16 H16 118.2 no
C15 C16 H16 118.2 no
O1 C17 N21 124.3(2) no
O1 C17 C13 119.55(18) no
N21 C17 C13 116.01(16) no
C17 N21 C21 125.86(17) no
C17 N21 H21 118.1 no
C21 N21 H21 116.0 no
C26 C21 C22 120.24(19) no
C26 C21 N21 121.77(18) no
C22 C21 N21 117.95(18) no
C23 C22 C21 119.8(2) no
C23 C22 H22 120.1 no
C21 C22 H22 120.1 no
C24 C23 C22 119.3(2) no
C24 C23 H23 120.3 no
C22 C23 H23 120.3 no
C23 C24 C25 121.47(19) no
C23 C24 Br24 119.68(16) no
C25 C24 Br24 118.84(16) no
C24 C25 C26 119.25(19) no
C24 C25 H25 120.4 no
C26 C25 H25 120.4 no
C21 C26 C25 119.86(19) no
C21 C26 H26 120.1 no
C25 C26 H26 120.1 no

loop_
_geom_bond_atom_site_label_1
_geom_bond_atom_site_label_2
_geom_bond_distance
_geom_bond_publ_flag
N11 C12 1.325(3) no
N11 C16 1.339(3) no
C12 C13 1.393(3) no
C12 Cl1 1.748(2) no
C13 C14 1.387(3) no
C13 C17 1.506(3) no
C14 C15 1.382(3) no
C14 H14 0.95 no
C15 C16 1.381(4) no
C15 H15 0.95 no
C16 H16 0.95 no
C17 O1 1.225(3) no
C17 N21 1.336(3) no
N21 C21 1.424(2) no
N21 H21 0.8017 no
C21 C26 1.387(3) no
C21 C22 1.395(3) no
C22 C23 1.385(3) no
C22 H22 0.95 no
C23 C24 1.381(3) no
C23 H23 0.95 no
C24 C25 1.382(3) no
C24 Br24 1.9022(19) no
C25 C26 1.389(3) no
C25 H25 0.95 no
C26 H26 0.95 no

loop_
_geom_hbond_atom_site_label_D
_geom_hbond_atom_site_label_H
_geom_hbond_atom_site_label_A
_geom_hbond_site_symmetry_A
_geom_hbond_distance_DH
_geom_hbond_distance_HA
_geom_hbond_distance_DA
_geom_hbond_angle_DHA
_geom_hbond_publ_flag
N21 H21 O1 1_455 0.80 2.03 2.825(2) 169 no
C22 H22 N11 4_555 0.95 2.56 3.405(3) 148 no

loop_
_geom_torsion_atom_site_label_1
_geom_torsion_atom_site_label_2
_geom_torsion_atom_site_label_3
_geom_torsion_atom_site_label_4
_geom_torsion
_geom_torsion_publ_flag
C16 N11 C12 C13 -1.3(3) no
C16 N11 C12 Cl1 175.22(17) no
N11 C12 C13 C14 4.1(3) no
Cl1 C12 C13 C14 -172.30(16) no
N11 C12 C13 C17 -176.62(19) no
Cl1 C12 C13 C17 7.0(3) no
C12 C13 C14 C15 -3.8(3) no
C17 C13 C14 C15 176.82(19) no
C13 C14 C15 C16 1.1(3) no
C12 N11 C16 C15 -1.7(3) no
C14 C15 C16 N11 1.8(4) no
C14 C13 C17 O1 46.9(3) no
C12 C13 C17 O1 -132.4(2) no
C14 C13 C17 N21 -129.4(2) no
C12 C13 C17 N21 51.3(3) no
O1 C17 N21 C21 2.7(3) no
C13 C17 N21 C21 178.86(17) no
C17 N21 C21 C26 -38.6(3) no
C17 N21 C21 C22 143.6(2) no
C26 C21 C22 C23 0.9(3) no
N21 C21 C22 C23 178.7(2) no
C21 C22 C23 C24 0.0(3) no
C22 C23 C24 C25 -0.5(3) no
C22 C23 C24 Br24 178.60(17) no
C23 C24 C25 C26 0.0(3) no
Br24 C24 C25 C26 -179.05(16) no
C22 C21 C26 C25 -1.3(3) no
N21 C21 C26 C25 -179.10(19) no
C24 C25 C26 C21 0.9(3) no

loop_
_cod_related_entry_id
_cod_related_entry_database
_cod_related_entry_code
1 ChemSpider 3795704
